data_7104371
loop_
_publ_author_name
'Ni, Chengbao'
'Ellis, Bobby D'
'Long, Gary J'
'Power, Philip P'

_publ_section_title
;
 Reactions of Ar'CrCrAr' with N2O or N3(1-Ad): complete cleavage of the
 Cr-Cr quintuple interaction.
;
_journal_issue 17
_journal_name_full 'Chemical communications (Cambridge, England)'
_journal_page_first 2332
_journal_page_last 2334
_journal_paper_doi 10.1039/b901494b
_journal_volume 34
_journal_year 2009
_chemical_formula_moiety 'C60 H74 Cr2 O3'
_chemical_formula_sum 'C60 H74 Cr2 O3'
_chemical_formula_weight 947.19
_chemical_name_systematic
;
?
;
_space_group_IT_number 4
_symmetry_cell_setting monoclinic
_symmetry_space_group_name_Hall 'P 2yb'
_symmetry_space_group_name_H-M 'P 1 21 1'
_atom_sites_solution_hydrogens geom
_atom_sites_solution_primary direct
_atom_sites_solution_secondary difmap
_audit_creation_method SHELXL-97
_cell_angle_alpha 90.00
_cell_angle_beta 91.967(3)
_cell_angle_gamma 90.00
_cell_formula_units_Z 2
_cell_length_a 11.960(2)
_cell_length_b 16.720(3)
_cell_length_c 12.861(2)
_cell_measurement_reflns_used 6699
_cell_measurement_temperature 90(2)
_cell_measurement_theta_max 24.87
_cell_measurement_theta_min 2.91
_cell_volume 2570.3(7)
_computing_cell_refinement 'Bruker SMART'
_computing_data_collection 'Bruker SMART'
_computing_data_reduction 'Bruker SAINT'
_computing_molecular_graphics 'Bruker SHELXTL'
_computing_publication_material 'Bruker SHELXTL'
_computing_structure_refinement 'SHELXL-97 (Sheldrick, 1997)'
_computing_structure_solution 'Bruker SHELXTL'
_diffrn_ambient_temperature 90(2)
_diffrn_measured_fraction_theta_full 0.999
_diffrn_measured_fraction_theta_max 0.999
_diffrn_measurement_device_type 'Bruker SMART APEXII'
_diffrn_measurement_method 'phi and omega scans'
_diffrn_radiation_monochromator graphite
_diffrn_radiation_source 'fine-focus sealed tube'
_diffrn_radiation_type MoK\a
_diffrn_radiation_wavelength 0.71073
_diffrn_reflns_av_R_equivalents 0.0607
_diffrn_reflns_av_sigmaI/netI 0.0805
_diffrn_reflns_limit_h_max 15
_diffrn_reflns_limit_h_min -15
_diffrn_reflns_limit_k_max 21
_diffrn_reflns_limit_k_min -21
_diffrn_reflns_limit_l_max 16
_diffrn_reflns_limit_l_min -16
_diffrn_reflns_number 28798
_diffrn_reflns_theta_full 27.50
_diffrn_reflns_theta_max 27.50
_diffrn_reflns_theta_min 2.66
_exptl_absorpt_coefficient_mu 0.466
_exptl_absorpt_correction_T_max 0.8923
_exptl_absorpt_correction_T_min 0.8766
_exptl_absorpt_correction_type multi-scan
_exptl_absorpt_process_details SADABS-2007/4
_exptl_crystal_colour Dark
_exptl_crystal_density_diffrn 1.224
_exptl_crystal_density_method 'not measured'
_exptl_crystal_description Block
_exptl_crystal_F_000 1012
_exptl_crystal_size_max 0.29
_exptl_crystal_size_mid 0.25
_exptl_crystal_size_min 0.25
_refine_diff_density_max 1.392
_refine_diff_density_min -0.891
_refine_diff_density_rms 0.099
_refine_ls_abs_structure_details 'Flack H D (1983), Acta Cryst. A39, 876-881'
_refine_ls_abs_structure_Flack -0.02(2)
_refine_ls_extinction_method none
_refine_ls_goodness_of_fit_ref 1.022
_refine_ls_hydrogen_treatment constr
_refine_ls_matrix_type full
_refine_ls_number_parameters 602
_refine_ls_number_reflns 11730
_refine_ls_number_restraints 1
_refine_ls_restrained_S_all 1.022
_refine_ls_R_factor_all 0.0864
_refine_ls_R_factor_gt 0.0630
_refine_ls_shift/su_max 0.001
_refine_ls_shift/su_mean 0.000
_refine_ls_structure_factor_coef Fsqd
_refine_ls_weighting_details 'calc w=1/[\s^2^(Fo^2^)+(0.1023P)^2^+0.0000P] where P=(Fo^2^+2Fc^2^)/3'
_refine_ls_weighting_scheme calc
_refine_ls_wR_factor_gt 0.1519
_refine_ls_wR_factor_ref 0.1681
_reflns_number_gt 9000
_reflns_number_total 11730
_reflns_threshold_expression >2sigma(I)
_cod_data_source_file b901494b.txt
_cod_data_source_block p21
_cod_depositor_comments
;
The following automatic conversions were performed:
'_symmetry_cell_setting' value 'Monoclinic' changed to 'monoclinic'
according to '/home/saulius/struct/CIF-dictionaries/cif_core.dic'
dictionary named 'cif_core.dic' version 2.4.1 from 2010-06-29.

Automatic conversion script
Id: cif_fix_enum 1527 2010-12-29 10:47:43Z saulius 
;
_cod_original_sg_symbol_H-M 'P 21'
_cod_database_code 7104371

loop_
_symmetry_equiv_pos_as_xyz
'x, y, z'
'-x, y+1/2, -z'

loop_
_atom_site_label
_atom_site_type_symbol
_atom_site_fract_x
_atom_site_fract_y
_atom_site_fract_z
_atom_site_U_iso_or_equiv
_atom_site_adp_type
_atom_site_occupancy
_atom_site_symmetry_multiplicity
_atom_site_calc_flag
_atom_site_refinement_flags
_atom_site_disorder_assembly
_atom_site_disorder_group
Cr1 Cr 0.70288(5) 0.20752(3) 0.31112(5) 0.02492(15) Uani 1 1 d . . .
Cr2 Cr 0.80155(6) 0.29428(4) 0.18228(5) 0.02905(17) Uani 1 1 d . . .
O1 O 0.7692(3) 0.19150(17) 0.1886(2) 0.0333(7) Uani 1 1 d . . .
O2 O 0.7637(3) 0.30657(17) 0.3148(2) 0.0327(7) Uani 1 1 d . . .
O3 O 0.7392(3) 0.3558(2) 0.1079(3) 0.0432(8) Uani 1 1 d . . .
C1 C 0.5359(3) 0.2041(2) 0.2970(3) 0.0227(7) Uani 1 1 d . . .
C2 C 0.4457(3) 0.2436(2) 0.2479(3) 0.0219(7) Uani 1 1 d . . .
C3 C 0.3381(3) 0.2183(2) 0.2676(3) 0.0260(8) Uani 1 1 d . . .
H3 H 0.2762 0.2452 0.2352 0.031 Uiso 1 1 calc R . .
C4 C 0.3191(3) 0.1545(2) 0.3337(3) 0.0290(8) Uani 1 1 d . . .
H4 H 0.2444 0.1381 0.3449 0.035 Uiso 1 1 calc R . .
C5 C 0.4067(3) 0.1146(2) 0.3834(3) 0.0276(8) Uani 1 1 d . . .
H5 H 0.3936 0.0711 0.4289 0.033 Uiso 1 1 calc R . .
C6 C 0.5159(3) 0.1407(2) 0.3644(3) 0.0235(8) Uani 1 1 d . . .
C7 C 0.4637(3) 0.3161(2) 0.1822(3) 0.0235(8) Uani 1 1 d . . .
C8 C 0.4817(3) 0.3902(2) 0.2317(3) 0.0249(8) Uani 1 1 d . . .
C9 C 0.4945(4) 0.4582(2) 0.1689(3) 0.0296(9) Uani 1 1 d . . .
H9 H 0.5041 0.5092 0.2007 0.036 Uiso 1 1 calc R . .
C10 C 0.4932(4) 0.4520(2) 0.0621(3) 0.0315(9) Uani 1 1 d . . .
H10 H 0.5035 0.4983 0.0208 0.038 Uiso 1 1 calc R . .
C11 C 0.4769(4) 0.3781(2) 0.0145(3) 0.0292(9) Uani 1 1 d . . .
H11 H 0.4767 0.3744 -0.0592 0.035 Uiso 1 1 calc R . .
C12 C 0.4612(3) 0.3102(2) 0.0724(3) 0.0250(8) Uani 1 1 d . . .
C13 C 0.6216(3) 0.1079(2) 0.4141(3) 0.0225(7) Uani 1 1 d . . .
C14 C 0.6831(3) 0.0474(2) 0.3614(3) 0.0225(8) Uani 1 1 d . . .
C15 C 0.7872(3) 0.0250(2) 0.4030(3) 0.0264(8) Uani 1 1 d . . .
H15 H 0.8288 -0.0150 0.3688 0.032 Uiso 1 1 calc R . .
C16 C 0.8319(4) 0.0597(2) 0.4932(3) 0.0273(8) Uani 1 1 d . . .
H16 H 0.9028 0.0431 0.5209 0.033 Uiso 1 1 calc R . .
C17 C 0.7717(3) 0.1190(2) 0.5428(3) 0.0270(8) Uani 1 1 d . . .
H17 H 0.8023 0.1425 0.6048 0.032 Uiso 1 1 calc R . .
C18 C 0.6686(3) 0.1446(2) 0.5040(3) 0.0241(8) Uani 1 1 d . . .
C19 C 0.4826(4) 0.3990(2) 0.3488(3) 0.0285(9) Uani 1 1 d . . .
H19 H 0.4891 0.3441 0.3794 0.034 Uiso 1 1 calc R . .
C20 C 0.5807(4) 0.4479(2) 0.3920(3) 0.0311(9) Uani 1 1 d . . .
H20A H 0.6505 0.4267 0.3651 0.047 Uiso 1 1 calc R . .
H20B H 0.5834 0.4446 0.4681 0.047 Uiso 1 1 calc R . .
H20C H 0.5716 0.5038 0.3705 0.047 Uiso 1 1 calc R . .
C21 C 0.3721(4) 0.4345(3) 0.3824(4) 0.0391(11) Uani 1 1 d . . .
H21A H 0.3582 0.4851 0.3457 0.059 Uiso 1 1 calc R . .
H21B H 0.3758 0.4442 0.4576 0.059 Uiso 1 1 calc R . .
H21C H 0.3111 0.3970 0.3655 0.059 Uiso 1 1 calc R . .
C22 C 0.4436(4) 0.2300(2) 0.0186(3) 0.0313(9) Uani 1 1 d . . .
H22 H 0.3981 0.1955 0.0645 0.038 Uiso 1 1 calc R . .
C23 C 0.5555(5) 0.1888(3) 0.0044(5) 0.0544(15) Uani 1 1 d . . .
H23A H 0.6034 0.2230 -0.0371 0.082 Uiso 1 1 calc R . .
H23B H 0.5433 0.1377 -0.0315 0.082 Uiso 1 1 calc R . .
H23C H 0.5920 0.1791 0.0727 0.082 Uiso 1 1 calc R . .
C24 C 0.3807(4) 0.2375(3) -0.0871(3) 0.0400(11) Uani 1 1 d . . .
H24A H 0.3101 0.2660 -0.0781 0.060 Uiso 1 1 calc R . .
H24B H 0.3651 0.1840 -0.1152 0.060 Uiso 1 1 calc R . .
H24C H 0.4268 0.2673 -0.1354 0.060 Uiso 1 1 calc R . .
C25 C 0.6323(3) 0.0049(2) 0.2657(3) 0.0256(8) Uani 1 1 d . . .
H25 H 0.5754 0.0417 0.2328 0.031 Uiso 1 1 calc R . .
C26 C 0.7167(4) -0.0144(3) 0.1847(3) 0.0366(10) Uani 1 1 d . . .
H26A H 0.7598 0.0338 0.1693 0.055 Uiso 1 1 calc R . .
H26B H 0.6777 -0.0331 0.1211 0.055 Uiso 1 1 calc R . .
H26C H 0.7675 -0.0562 0.2112 0.055 Uiso 1 1 calc R . .
C27 C 0.5703(5) -0.0702(3) 0.3012(4) 0.0416(11) Uani 1 1 d . . .
H27A H 0.5316 -0.0951 0.2411 0.062 Uiso 1 1 calc R . .
H27B H 0.5155 -0.0552 0.3527 0.062 Uiso 1 1 calc R . .
H27C H 0.6241 -0.1081 0.3324 0.062 Uiso 1 1 calc R . .
C28 C 0.6059(3) 0.2105(2) 0.5606(3) 0.0278(8) Uani 1 1 d . . .
H28 H 0.5406 0.2271 0.5150 0.033 Uiso 1 1 calc R . .
C29 C 0.6801(4) 0.2842(3) 0.5795(4) 0.0362(10) Uani 1 1 d . . .
H29A H 0.6355 0.3273 0.6088 0.054 Uiso 1 1 calc R . .
H29B H 0.7103 0.3018 0.5135 0.054 Uiso 1 1 calc R . .
H29C H 0.7418 0.2705 0.6284 0.054 Uiso 1 1 calc R . .
C30 C 0.5608(5) 0.1786(3) 0.6623(4) 0.0428(12) Uani 1 1 d . . .
H30A H 0.6232 0.1594 0.7071 0.064 Uiso 1 1 calc R . .
H30B H 0.5090 0.1344 0.6472 0.064 Uiso 1 1 calc R . .
H30C H 0.5214 0.2215 0.6979 0.064 Uiso 1 1 calc R . .
C31 C 0.9621(3) 0.3314(2) 0.1742(3) 0.0210(7) Uani 1 1 d . . .
C32 C 1.0130(3) 0.3028(2) 0.0842(3) 0.0231(7) Uani 1 1 d . . .
C33 C 1.1182(3) 0.3309(2) 0.0574(3) 0.0284(8) Uani 1 1 d . . .
H33 H 1.1526 0.3102 -0.0025 0.034 Uiso 1 1 calc R . .
C34 C 1.1727(3) 0.3884(2) 0.1168(3) 0.0269(8) Uani 1 1 d . . .
H34 H 1.2429 0.4089 0.0969 0.032 Uiso 1 1 calc R . .
C35 C 1.1232(3) 0.4163(2) 0.2067(3) 0.0254(8) Uani 1 1 d . . .
H35 H 1.1610 0.4555 0.2483 0.030 Uiso 1 1 calc R . .
C36 C 1.0204(3) 0.3882(2) 0.2365(3) 0.0222(7) Uani 1 1 d . . .
C37 C 0.9535(3) 0.2391(2) 0.0219(3) 0.0212(7) Uani 1 1 d . . .
C38 C 0.9710(3) 0.1570(2) 0.0496(3) 0.0252(8) Uani 1 1 d . . .
C39 C 0.9095(4) 0.0992(2) -0.0053(3) 0.0277(8) Uani 1 1 d . . .
H39 H 0.9212 0.0444 0.0111 0.033 Uiso 1 1 calc R . .
C40 C 0.8335(4) 0.1190(2) -0.0817(3) 0.0329(9) Uani 1 1 d . . .
H40 H 0.7897 0.0785 -0.1151 0.040 Uiso 1 1 calc R . .
C41 C 0.8196(4) 0.1986(2) -0.1112(3) 0.0314(9) Uani 1 1 d . . .
H41 H 0.7683 0.2118 -0.1666 0.038 Uiso 1 1 calc R . .
C42 C 0.8797(4) 0.2589(2) -0.0608(3) 0.0263(8) Uani 1 1 d . . .
C43 C 0.9728(3) 0.4184(2) 0.3360(3) 0.0221(8) Uani 1 1 d . . .
C44 C 0.9084(3) 0.4886(2) 0.3363(3) 0.0244(8) Uani 1 1 d . . .
C45 C 0.8619(3) 0.5127(2) 0.4291(3) 0.0285(8) Uani 1 1 d . . .
H45 H 0.8175 0.5597 0.4302 0.034 Uiso 1 1 calc R . .
C46 C 0.8791(4) 0.4695(2) 0.5193(3) 0.0293(9) Uani 1 1 d . . .
H46 H 0.8447 0.4857 0.5814 0.035 Uiso 1 1 calc R . .
C47 C 0.9469(4) 0.4022(2) 0.5191(3) 0.0292(9) Uani 1 1 d . . .
H47 H 0.9603 0.3736 0.5821 0.035 Uiso 1 1 calc R . .
C48 C 0.9953(3) 0.3759(2) 0.4296(3) 0.0249(8) Uani 1 1 d . . .
C49 C 1.0576(4) 0.1335(2) 0.1320(3) 0.0303(9) Uani 1 1 d . . .
H49 H 1.0821 0.1829 0.1701 0.036 Uiso 1 1 calc R . .
C50 C 1.0096(4) 0.0752(3) 0.2112(4) 0.0396(11) Uani 1 1 d . . .
H50A H 0.9436 0.0991 0.2419 0.059 Uiso 1 1 calc R . .
H50B H 1.0663 0.0642 0.2662 0.059 Uiso 1 1 calc R . .
H50C H 0.9884 0.0252 0.1762 0.059 Uiso 1 1 calc R . .
C51 C 1.1598(4) 0.0973(3) 0.0814(4) 0.0399(11) Uani 1 1 d . . .
H51A H 1.1372 0.0497 0.0415 0.060 Uiso 1 1 calc R . .
H51B H 1.2156 0.0823 0.1355 0.060 Uiso 1 1 calc R . .
H51C H 1.1922 0.1367 0.0347 0.060 Uiso 1 1 calc R . .
C52 C 0.8720(4) 0.3441(2) -0.1028(3) 0.0370(10) Uani 1 1 d . . .
H52 H 0.8997 0.3815 -0.0469 0.044 Uiso 1 1 calc R . .
C53 C 0.7550(5) 0.3693(3) -0.1371(4) 0.0510(14) Uani 1 1 d . . .
H53A H 0.7282 0.3351 -0.1946 0.077 Uiso 1 1 calc R . .
H53B H 0.7560 0.4251 -0.1603 0.077 Uiso 1 1 calc R . .
H53C H 0.7050 0.3640 -0.0787 0.077 Uiso 1 1 calc R . .
C54 C 0.9510(5) 0.3493(3) -0.1941(4) 0.0492(13) Uani 1 1 d . . .
H54A H 0.9289 0.3096 -0.2469 0.074 Uiso 1 1 calc R . .
H54B H 1.0279 0.3387 -0.1690 0.074 Uiso 1 1 calc R . .
H54C H 0.9467 0.4030 -0.2246 0.074 Uiso 1 1 calc R . .
C55 C 0.8883(4) 0.5392(2) 0.2382(3) 0.0277(8) Uani 1 1 d . . .
H55 H 0.9272 0.5123 0.1801 0.033 Uiso 1 1 calc R . .
C56 C 0.7664(4) 0.5449(3) 0.2074(4) 0.0465(12) Uani 1 1 d . . .
H56A H 0.7350 0.4910 0.1996 0.070 Uiso 1 1 calc R . .
H56B H 0.7577 0.5736 0.1413 0.070 Uiso 1 1 calc R . .
H56C H 0.7268 0.5738 0.2613 0.070 Uiso 1 1 calc R . .
C57 C 0.9402(5) 0.6223(3) 0.2531(4) 0.0430(12) Uani 1 1 d . . .
H57A H 0.9287 0.6535 0.1891 0.064 Uiso 1 1 calc R . .
H57B H 1.0205 0.6170 0.2691 0.064 Uiso 1 1 calc R . .
H57C H 0.9045 0.6497 0.3106 0.064 Uiso 1 1 calc R . .
C58 C 1.0702(3) 0.3022(2) 0.4332(3) 0.0290(8) Uani 1 1 d . . .
H58 H 1.1104 0.2998 0.3664 0.035 Uiso 1 1 calc R . .
C59 C 1.0017(4) 0.2257(2) 0.4420(4) 0.0458(12) Uani 1 1 d . . .
H59A H 0.9603 0.2269 0.5064 0.069 Uiso 1 1 calc R . .
H59B H 1.0519 0.1793 0.4429 0.069 Uiso 1 1 calc R . .
H59C H 0.9489 0.2216 0.3823 0.069 Uiso 1 1 calc R . .
C60 C 1.1582(4) 0.3053(3) 0.5221(3) 0.0375(10) Uani 1 1 d . . .
H60A H 1.1219 0.2974 0.5885 0.056 Uiso 1 1 calc R . .
H60B H 1.1955 0.3575 0.5222 0.056 Uiso 1 1 calc R . .
H60C H 1.2136 0.2630 0.5125 0.056 Uiso 1 1 calc R . .

loop_
_atom_site_aniso_label
_atom_site_aniso_U_11
_atom_site_aniso_U_22
_atom_site_aniso_U_33
_atom_site_aniso_U_23
_atom_site_aniso_U_13
_atom_site_aniso_U_12
Cr1 0.0276(3) 0.0222(3) 0.0248(3) 0.0017(3) -0.0008(2) -0.0011(2)
Cr2 0.0344(4) 0.0237(3) 0.0286(3) 0.0075(3) -0.0050(3) -0.0059(3)
O1 0.0405(17) 0.0216(15) 0.0384(17) -0.0057(12) 0.0085(13) -0.0034(12)
O2 0.0400(17) 0.0216(15) 0.0367(16) -0.0044(12) 0.0032(13) -0.0051(12)
O3 0.049(2) 0.0410(18) 0.0394(18) 0.0107(14) -0.0018(15) 0.0063(14)
C1 0.0285(19) 0.0222(18) 0.0173(16) -0.0046(15) -0.0007(13) 0.0015(15)
C2 0.031(2) 0.0144(16) 0.0204(17) -0.0022(13) 0.0007(15) -0.0013(14)
C3 0.032(2) 0.0208(19) 0.0249(18) 0.0004(15) -0.0043(15) 0.0058(15)
C4 0.031(2) 0.0228(19) 0.033(2) -0.0013(16) 0.0000(17) -0.0058(16)
C5 0.034(2) 0.0225(19) 0.026(2) 0.0013(16) -0.0007(17) -0.0025(15)
C6 0.034(2) 0.0159(17) 0.0208(18) -0.0024(14) -0.0027(15) -0.0021(14)
C7 0.0242(19) 0.0175(18) 0.029(2) -0.0013(14) -0.0016(15) 0.0018(13)
C8 0.027(2) 0.0185(18) 0.029(2) 0.0011(15) -0.0030(16) -0.0002(14)
C9 0.042(2) 0.0119(17) 0.034(2) 0.0008(15) -0.0032(18) -0.0001(15)
C10 0.041(2) 0.0165(18) 0.037(2) 0.0037(16) -0.0045(19) 0.0011(16)
C11 0.043(2) 0.024(2) 0.0197(18) 0.0041(15) -0.0038(17) -0.0005(16)
C12 0.031(2) 0.0185(19) 0.0247(19) -0.0005(14) -0.0059(15) -0.0037(14)
C13 0.033(2) 0.0142(16) 0.0204(18) 0.0050(13) 0.0002(15) -0.0008(14)
C14 0.036(2) 0.0118(16) 0.0200(18) 0.0002(13) 0.0036(15) -0.0012(14)
C15 0.036(2) 0.0138(17) 0.029(2) 0.0033(14) 0.0007(17) 0.0010(14)
C16 0.035(2) 0.0169(18) 0.030(2) 0.0059(15) -0.0041(17) -0.0004(15)
C17 0.037(2) 0.0172(18) 0.026(2) 0.0006(15) -0.0014(16) -0.0024(15)
C18 0.035(2) 0.0131(16) 0.0244(19) -0.0006(14) 0.0004(16) -0.0016(14)
C19 0.038(2) 0.0206(19) 0.027(2) -0.0007(15) -0.0034(17) -0.0005(16)
C20 0.040(2) 0.025(2) 0.028(2) -0.0036(16) -0.0028(18) -0.0005(17)
C21 0.040(3) 0.046(3) 0.031(2) -0.006(2) -0.001(2) -0.002(2)
C22 0.045(3) 0.023(2) 0.026(2) -0.0058(15) 0.0000(18) -0.0070(16)
C23 0.071(4) 0.025(2) 0.066(4) -0.020(2) -0.025(3) 0.015(2)
C24 0.043(3) 0.046(3) 0.031(2) -0.012(2) -0.005(2) 0.004(2)
C25 0.034(2) 0.0185(18) 0.0237(19) -0.0014(14) -0.0010(16) -0.0024(15)
C26 0.050(3) 0.030(2) 0.030(2) -0.0067(17) 0.0027(19) -0.0066(19)
C27 0.059(3) 0.030(2) 0.036(2) -0.0070(19) 0.002(2) -0.020(2)
C28 0.037(2) 0.0201(18) 0.0261(19) -0.0064(16) -0.0050(16) 0.0013(17)
C29 0.049(3) 0.021(2) 0.038(2) -0.0058(18) -0.001(2) 0.0028(18)
C30 0.062(3) 0.029(2) 0.038(3) -0.0077(19) 0.016(2) -0.003(2)
C31 0.0280(19) 0.0153(16) 0.0197(18) 0.0049(13) -0.0015(15) 0.0004(14)
C32 0.035(2) 0.0122(16) 0.0216(17) 0.0017(14) -0.0006(15) 0.0019(14)
C33 0.036(2) 0.0194(18) 0.031(2) 0.0009(15) 0.0072(17) 0.0032(15)
C34 0.028(2) 0.0195(18) 0.033(2) 0.0050(16) 0.0012(16) 0.0008(15)
C35 0.034(2) 0.0163(17) 0.026(2) 0.0022(14) -0.0039(16) 0.0006(14)
C36 0.031(2) 0.0134(16) 0.0216(18) 0.0002(13) -0.0018(15) 0.0041(14)
C37 0.035(2) 0.0122(15) 0.0170(17) 0.0007(13) 0.0071(15) -0.0024(14)
C38 0.038(2) 0.0134(17) 0.0238(19) -0.0001(14) 0.0015(16) -0.0004(15)
C39 0.040(2) 0.0113(16) 0.032(2) -0.0038(14) 0.0035(18) 0.0001(15)
C40 0.047(3) 0.0184(19) 0.033(2) -0.0062(16) -0.0003(19) -0.0039(17)
C41 0.047(2) 0.0193(19) 0.028(2) -0.0008(16) -0.0028(17) -0.0014(17)
C42 0.041(2) 0.0180(18) 0.0200(19) -0.0048(14) 0.0039(17) -0.0003(16)
C43 0.031(2) 0.0148(17) 0.0203(18) -0.0011(13) -0.0022(15) -0.0057(14)
C44 0.028(2) 0.0206(18) 0.0246(19) -0.0008(14) -0.0026(15) -0.0031(14)
C45 0.035(2) 0.0201(19) 0.030(2) -0.0045(15) 0.0014(17) -0.0008(15)
C46 0.043(2) 0.028(2) 0.0171(18) -0.0041(15) 0.0056(16) -0.0074(17)
C47 0.043(2) 0.0219(19) 0.023(2) 0.0027(15) -0.0020(17) -0.0051(16)
C48 0.034(2) 0.0164(17) 0.0245(19) 0.0030(14) -0.0029(16) -0.0076(14)
C49 0.044(2) 0.0149(18) 0.032(2) 0.0017(15) -0.0036(18) 0.0013(15)
C50 0.052(3) 0.028(2) 0.038(3) 0.0131(19) -0.004(2) -0.0023(19)
C51 0.039(3) 0.029(2) 0.051(3) -0.007(2) 0.001(2) 0.0043(18)
C52 0.068(3) 0.0154(19) 0.027(2) -0.0002(15) -0.011(2) 0.0002(18)
C53 0.085(4) 0.022(2) 0.045(3) -0.003(2) -0.019(3) 0.011(2)
C54 0.089(4) 0.026(2) 0.032(3) 0.0035(19) 0.001(3) -0.011(2)
C55 0.040(2) 0.0156(18) 0.028(2) 0.0024(15) 0.0005(17) 0.0012(15)
C56 0.050(3) 0.044(3) 0.046(3) 0.014(2) -0.002(2) 0.004(2)
C57 0.072(3) 0.024(2) 0.033(2) 0.0035(18) 0.006(2) -0.009(2)
C58 0.038(2) 0.0202(19) 0.028(2) 0.0064(16) -0.0034(16) -0.0004(16)
C59 0.051(3) 0.015(2) 0.071(3) 0.007(2) -0.015(3) -0.0037(17)
C60 0.043(3) 0.028(2) 0.041(2) 0.0024(19) -0.007(2) -0.0014(18)

loop_
_atom_type_symbol
_atom_type_description
_atom_type_scat_dispersion_real
_atom_type_scat_dispersion_imag
_atom_type_scat_source
C C 0.0033 0.0016 'International Tables Vol C Tables 4.2.6.8 and 6.1.1.4'
H H 0.0000 0.0000 'International Tables Vol C Tables 4.2.6.8 and 6.1.1.4'
O O 0.0106 0.0060 'International Tables Vol C Tables 4.2.6.8 and 6.1.1.4'
Cr Cr 0.3209 0.6236 'International Tables Vol C Tables 4.2.6.8 and 6.1.1.4'

loop_
_geom_angle_atom_site_label_1
_geom_angle_atom_site_label_2
_geom_angle_atom_site_label_3
_geom_angle
_geom_angle_site_symmetry_1
_geom_angle_site_symmetry_3
_geom_angle_publ_flag
O1 Cr1 O2 88.30(13) . . ?
O1 Cr1 C1 112.55(14) . . ?
O2 Cr1 C1 115.32(15) . . ?
O1 Cr1 C13 125.90(13) . . ?
O2 Cr1 C13 143.63(13) . . ?
C1 Cr1 C13 66.50(14) . . ?
O1 Cr1 Cr2 44.31(9) . . ?
O2 Cr1 Cr2 45.13(9) . . ?
C1 Cr1 Cr2 116.39(11) . . ?
C13 Cr1 Cr2 170.12(9) . . ?
O3 Cr2 O1 124.37(17) . . ?
O3 Cr2 O2 111.94(16) . . ?
O1 Cr2 O2 90.26(13) . . ?
O3 Cr2 C31 101.45(16) . . ?
O1 Cr2 C31 120.73(15) . . ?
O2 Cr2 C31 106.57(14) . . ?
O3 Cr2 Cr1 123.50(13) . . ?
O1 Cr2 Cr1 45.71(10) . . ?
O2 Cr2 Cr1 45.74(9) . . ?
C31 Cr2 Cr1 132.48(11) . . ?
Cr2 O1 Cr1 89.97(13) . . ?
Cr2 O2 Cr1 89.13(13) . . ?
C6 C1 C2 119.5(4) . . ?
C6 C1 Cr1 99.1(3) . . ?
C2 C1 Cr1 141.4(3) . . ?
C3 C2 C1 118.8(3) . . ?
C3 C2 C7 120.1(3) . . ?
C1 C2 C7 120.9(3) . . ?
C2 C3 C4 121.3(4) . . ?
C2 C3 H3 119.4 . . ?
C4 C3 H3 119.4 . . ?
C5 C4 C3 121.2(4) . . ?
C5 C4 H4 119.4 . . ?
C3 C4 H4 119.4 . . ?
C4 C5 C6 117.6(4) . . ?
C4 C5 H5 121.2 . . ?
C6 C5 H5 121.2 . . ?
C1 C6 C5 121.6(4) . . ?
C1 C6 C13 112.4(3) . . ?
C5 C6 C13 126.0(3) . . ?
C8 C7 C12 120.7(3) . . ?
C8 C7 C2 118.7(3) . . ?
C12 C7 C2 120.6(3) . . ?
C7 C8 C9 118.1(4) . . ?
C7 C8 C19 122.2(3) . . ?
C9 C8 C19 119.7(3) . . ?
C10 C9 C8 120.9(4) . . ?
C10 C9 H9 119.6 . . ?
C8 C9 H9 119.6 . . ?
C9 C10 C11 120.2(4) . . ?
C9 C10 H10 119.9 . . ?
C11 C10 H10 119.9 . . ?
C12 C11 C10 121.0(4) . . ?
C12 C11 H11 119.5 . . ?
C10 C11 H11 119.5 . . ?
C11 C12 C7 119.0(3) . . ?
C11 C12 C22 120.1(3) . . ?
C7 C12 C22 120.9(3) . . ?
C18 C13 C14 119.8(3) . . ?
C18 C13 C6 119.8(3) . . ?
C14 C13 C6 119.6(3) . . ?
C18 C13 Cr1 89.6(2) . . ?
C14 C13 Cr1 90.3(2) . . ?
C6 C13 Cr1 82.0(2) . . ?
C15 C14 C13 118.4(3) . . ?
C15 C14 C25 120.7(3) . . ?
C13 C14 C25 120.8(3) . . ?
C16 C15 C14 121.5(4) . . ?
C16 C15 H15 119.2 . . ?
C14 C15 H15 119.2 . . ?
C15 C16 C17 119.4(4) . . ?
C15 C16 H16 120.3 . . ?
C17 C16 H16 120.3 . . ?
C18 C17 C16 121.5(4) . . ?
C18 C17 H17 119.2 . . ?
C16 C17 H17 119.2 . . ?
C17 C18 C13 119.2(3) . . ?
C17 C18 C28 119.7(3) . . ?
C13 C18 C28 121.1(3) . . ?
C8 C19 C20 113.3(3) . . ?
C8 C19 C21 110.1(3) . . ?
C20 C19 C21 110.7(3) . . ?
C8 C19 H19 107.5 . . ?
C20 C19 H19 107.5 . . ?
C21 C19 H19 107.5 . . ?
C19 C20 H20A 109.5 . . ?
C19 C20 H20B 109.5 . . ?
H20A C20 H20B 109.5 . . ?
C19 C20 H20C 109.5 . . ?
H20A C20 H20C 109.5 . . ?
H20B C20 H20C 109.5 . . ?
C19 C21 H21A 109.5 . . ?
C19 C21 H21B 109.5 . . ?
H21A C21 H21B 109.5 . . ?
C19 C21 H21C 109.5 . . ?
H21A C21 H21C 109.5 . . ?
H21B C21 H21C 109.5 . . ?
C12 C22 C23 110.2(4) . . ?
C12 C22 C24 112.7(4) . . ?
C23 C22 C24 109.7(4) . . ?
C12 C22 H22 108.0 . . ?
C23 C22 H22 108.0 . . ?
C24 C22 H22 108.0 . . ?
C22 C23 H23A 109.5 . . ?
C22 C23 H23B 109.5 . . ?
H23A C23 H23B 109.5 . . ?
C22 C23 H23C 109.5 . . ?
H23A C23 H23C 109.5 . . ?
H23B C23 H23C 109.5 . . ?
C22 C24 H24A 109.5 . . ?
C22 C24 H24B 109.5 . . ?
H24A C24 H24B 109.5 . . ?
C22 C24 H24C 109.5 . . ?
H24A C24 H24C 109.5 . . ?
H24B C24 H24C 109.5 . . ?
C26 C25 C14 113.4(3) . . ?
C26 C25 C27 111.8(4) . . ?
C14 C25 C27 108.9(3) . . ?
C26 C25 H25 107.5 . . ?
C14 C25 H25 107.5 . . ?
C27 C25 H25 107.5 . . ?
C25 C26 H26A 109.5 . . ?
C25 C26 H26B 109.5 . . ?
H26A C26 H26B 109.5 . . ?
C25 C26 H26C 109.5 . . ?
H26A C26 H26C 109.5 . . ?
H26B C26 H26C 109.5 . . ?
C25 C27 H27A 109.5 . . ?
C25 C27 H27B 109.5 . . ?
H27A C27 H27B 109.5 . . ?
C25 C27 H27C 109.5 . . ?
H27A C27 H27C 109.5 . . ?
H27B C27 H27C 109.5 . . ?
C30 C28 C18 110.4(3) . . ?
C30 C28 C29 111.4(3) . . ?
C18 C28 C29 111.4(3) . . ?
C30 C28 H28 107.9 . . ?
C18 C28 H28 107.9 . . ?
C29 C28 H28 107.9 . . ?
C28 C29 H29A 109.5 . . ?
C28 C29 H29B 109.5 . . ?
H29A C29 H29B 109.5 . . ?
C28 C29 H29C 109.5 . . ?
H29A C29 H29C 109.5 . . ?
H29B C29 H29C 109.5 . . ?
C28 C30 H30A 109.5 . . ?
C28 C30 H30B 109.5 . . ?
H30A C30 H30B 109.5 . . ?
C28 C30 H30C 109.5 . . ?
H30A C30 H30C 109.5 . . ?
H30B C30 H30C 109.5 . . ?
C32 C31 C36 118.4(3) . . ?
C32 C31 Cr2 112.0(3) . . ?
C36 C31 Cr2 128.9(3) . . ?
C33 C32 C31 120.4(3) . . ?
C33 C32 C37 121.5(3) . . ?
C31 C32 C37 118.0(3) . . ?
C34 C33 C32 120.7(4) . . ?
C34 C33 H33 119.7 . . ?
C32 C33 H33 119.7 . . ?
C33 C34 C35 119.1(4) . . ?
C33 C34 H34 120.4 . . ?
C35 C34 H34 120.4 . . ?
C36 C35 C34 121.4(4) . . ?
C36 C35 H35 119.3 . . ?
C34 C35 H35 119.3 . . ?
C35 C36 C31 119.9(3) . . ?
C35 C36 C43 119.1(3) . . ?
C31 C36 C43 121.0(3) . . ?
C42 C37 C38 120.0(3) . . ?
C42 C37 C32 121.0(3) . . ?
C38 C37 C32 119.1(3) . . ?
C39 C38 C37 118.0(3) . . ?
C39 C38 C49 120.9(3) . . ?
C37 C38 C49 121.1(3) . . ?
C40 C39 C38 121.8(4) . . ?
C40 C39 H39 119.1 . . ?
C38 C39 H39 119.1 . . ?
C39 C40 C41 120.1(4) . . ?
C39 C40 H40 120.0 . . ?
C41 C40 H40 120.0 . . ?
C42 C41 C40 120.9(4) . . ?
C42 C41 H41 119.6 . . ?
C40 C41 H41 119.6 . . ?
C41 C42 C37 119.1(4) . . ?
C41 C42 C52 119.4(4) . . ?
C37 C42 C52 121.3(3) . . ?
C44 C43 C48 120.4(4) . . ?
C44 C43 C36 120.4(3) . . ?
C48 C43 C36 119.2(3) . . ?
C45 C44 C43 118.5(3) . . ?
C45 C44 C55 119.4(3) . . ?
C43 C44 C55 122.0(3) . . ?
C46 C45 C44 121.3(4) . . ?
C46 C45 H45 119.4 . . ?
C44 C45 H45 119.4 . . ?
C45 C46 C47 119.7(4) . . ?
C45 C46 H46 120.2 . . ?
C47 C46 H46 120.2 . . ?
C48 C47 C46 121.5(4) . . ?
C48 C47 H47 119.3 . . ?
C46 C47 H47 119.3 . . ?
C47 C48 C43 118.5(4) . . ?
C47 C48 C58 119.7(3) . . ?
C43 C48 C58 121.7(4) . . ?
C38 C49 C51 110.1(4) . . ?
C38 C49 C50 111.6(4) . . ?
C51 C49 C50 110.8(4) . . ?
C38 C49 H49 108.1 . . ?
C51 C49 H49 108.1 . . ?
C50 C49 H49 108.1 . . ?
C49 C50 H50A 109.5 . . ?
C49 C50 H50B 109.5 . . ?
H50A C50 H50B 109.5 . . ?
C49 C50 H50C 109.5 . . ?
H50A C50 H50C 109.5 . . ?
H50B C50 H50C 109.5 . . ?
C49 C51 H51A 109.5 . . ?
C49 C51 H51B 109.5 . . ?
H51A C51 H51B 109.5 . . ?
C49 C51 H51C 109.5 . . ?
H51A C51 H51C 109.5 . . ?
H51B C51 H51C 109.5 . . ?
C53 C52 C42 114.0(4) . . ?
C53 C52 C54 110.4(4) . . ?
C42 C52 C54 107.0(4) . . ?
C53 C52 H52 108.4 . . ?
C42 C52 H52 108.4 . . ?
C54 C52 H52 108.4 . . ?
C52 C53 H53A 109.5 . . ?
C52 C53 H53B 109.5 . . ?
H53A C53 H53B 109.5 . . ?
C52 C53 H53C 109.5 . . ?
H53A C53 H53C 109.5 . . ?
H53B C53 H53C 109.5 . . ?
C52 C54 H54A 109.5 . . ?
C52 C54 H54B 109.5 . . ?
H54A C54 H54B 109.5 . . ?
C52 C54 H54C 109.5 . . ?
H54A C54 H54C 109.5 . . ?
H54B C54 H54C 109.5 . . ?
C56 C55 C44 112.1(4) . . ?
C56 C55 C57 111.1(4) . . ?
C44 C55 C57 110.3(3) . . ?
C56 C55 H55 107.7 . . ?
C44 C55 H55 107.7 . . ?
C57 C55 H55 107.7 . . ?
C55 C56 H56A 109.5 . . ?
C55 C56 H56B 109.5 . . ?
H56A C56 H56B 109.5 . . ?
C55 C56 H56C 109.5 . . ?
H56A C56 H56C 109.5 . . ?
H56B C56 H56C 109.5 . . ?
C55 C57 H57A 109.5 . . ?
C55 C57 H57B 109.5 . . ?
H57A C57 H57B 109.5 . . ?
C55 C57 H57C 109.5 . . ?
H57A C57 H57C 109.5 . . ?
H57B C57 H57C 109.5 . . ?
C48 C58 C59 111.3(4) . . ?
C48 C58 C60 112.6(3) . . ?
C59 C58 C60 109.3(4) . . ?
C48 C58 H58 107.8 . . ?
C59 C58 H58 107.8 . . ?
C60 C58 H58 107.8 . . ?
C58 C59 H59A 109.5 . . ?
C58 C59 H59B 109.5 . . ?
H59A C59 H59B 109.5 . . ?
C58 C59 H59C 109.5 . . ?
H59A C59 H59C 109.5 . . ?
H59B C59 H59C 109.5 . . ?
C58 C60 H60A 109.5 . . ?
C58 C60 H60B 109.5 . . ?
H60A C60 H60B 109.5 . . ?
C58 C60 H60C 109.5 . . ?
H60A C60 H60C 109.5 . . ?
H60B C60 H60C 109.5 . . ?

loop_
_geom_bond_atom_site_label_1
_geom_bond_atom_site_label_2
_geom_bond_distance
_geom_bond_site_symmetry_2
_geom_bond_publ_flag
Cr1 O1 1.808(3) . ?
Cr1 O2 1.809(3) . ?
Cr1 C1 1.999(4) . ?
Cr1 C13 2.358(4) . ?
Cr1 Cr2 2.5252(8) . ?
Cr2 O3 1.575(3) . ?
Cr2 O1 1.764(3) . ?
Cr2 O2 1.790(3) . ?
Cr2 C31 2.024(4) . ?
C1 C6 1.396(5) . ?
C1 C2 1.397(5) . ?
C2 C3 1.386(5) . ?
C2 C7 1.498(5) . ?
C3 C4 1.387(6) . ?
C3 H3 0.9500 . ?
C4 C5 1.381(6) . ?
C4 H4 0.9500 . ?
C5 C6 1.406(6) . ?
C5 H5 0.9500 . ?
C6 C13 1.500(5) . ?
C7 C8 1.406(5) . ?
C7 C12 1.414(5) . ?
C8 C9 1.406(5) . ?
C8 C19 1.513(6) . ?
C9 C10 1.378(6) . ?
C9 H9 0.9500 . ?
C10 C11 1.389(6) . ?
C10 H10 0.9500 . ?
C11 C12 1.373(5) . ?
C11 H11 0.9500 . ?
C12 C22 1.521(5) . ?
C13 C18 1.408(5) . ?
C13 C14 1.434(5) . ?
C14 C15 1.389(6) . ?
C14 C25 1.529(5) . ?
C15 C16 1.387(6) . ?
C15 H15 0.9500 . ?
C16 C17 1.393(6) . ?
C16 H16 0.9500 . ?
C17 C18 1.383(6) . ?
C17 H17 0.9500 . ?
C18 C28 1.531(5) . ?
C19 C20 1.520(6) . ?
C19 C21 1.526(6) . ?
C19 H19 1.0000 . ?
C20 H20A 0.9800 . ?
C20 H20B 0.9800 . ?
C20 H20C 0.9800 . ?
C21 H21A 0.9800 . ?
C21 H21B 0.9800 . ?
C21 H21C 0.9800 . ?
C22 C23 1.522(7) . ?
C22 C24 1.535(6) . ?
C22 H22 1.0000 . ?
C23 H23A 0.9800 . ?
C23 H23B 0.9800 . ?
C23 H23C 0.9800 . ?
C24 H24A 0.9800 . ?
C24 H24B 0.9800 . ?
C24 H24C 0.9800 . ?
C25 C26 1.511(6) . ?
C25 C27 1.535(6) . ?
C25 H25 1.0000 . ?
C26 H26A 0.9800 . ?
C26 H26B 0.9800 . ?
C26 H26C 0.9800 . ?
C27 H27A 0.9800 . ?
C27 H27B 0.9800 . ?
C27 H27C 0.9800 . ?
C28 C30 1.528(6) . ?
C28 C29 1.532(6) . ?
C28 H28 1.0000 . ?
C29 H29A 0.9800 . ?
C29 H29B 0.9800 . ?
C29 H29C 0.9800 . ?
C30 H30A 0.9800 . ?
C30 H30B 0.9800 . ?
C30 H30C 0.9800 . ?
C31 C32 1.410(5) . ?
C31 C36 1.411(5) . ?
C32 C33 1.398(6) . ?
C32 C37 1.497(5) . ?
C33 C34 1.378(6) . ?
C33 H33 0.9500 . ?
C34 C35 1.397(6) . ?
C34 H34 0.9500 . ?
C35 C36 1.382(6) . ?
C35 H35 0.9500 . ?
C36 C43 1.506(5) . ?
C37 C42 1.399(5) . ?
C37 C38 1.432(5) . ?
C38 C39 1.392(5) . ?
C38 C49 1.509(6) . ?
C39 C40 1.356(6) . ?
C39 H39 0.9500 . ?
C40 C41 1.393(6) . ?
C40 H40 0.9500 . ?
C41 C42 1.386(6) . ?
C41 H41 0.9500 . ?
C42 C52 1.525(5) . ?
C43 C44 1.405(5) . ?
C43 C48 1.415(5) . ?
C44 C45 1.394(5) . ?
C44 C55 1.530(5) . ?
C45 C46 1.375(6) . ?
C45 H45 0.9500 . ?
C46 C47 1.386(6) . ?
C46 H46 0.9500 . ?
C47 C48 1.378(6) . ?
C47 H47 0.9500 . ?
C48 C58 1.524(6) . ?
C49 C51 1.529(6) . ?
C49 C50 1.535(6) . ?
C49 H49 1.0000 . ?
C50 H50A 0.9800 . ?
C50 H50B 0.9800 . ?
C50 H50C 0.9800 . ?
C51 H51A 0.9800 . ?
C51 H51B 0.9800 . ?
C51 H51C 0.9800 . ?
C52 C53 1.512(7) . ?
C52 C54 1.535(7) . ?
C52 H52 1.0000 . ?
C53 H53A 0.9800 . ?
C53 H53B 0.9800 . ?
C53 H53C 0.9800 . ?
C54 H54A 0.9800 . ?
C54 H54B 0.9800 . ?
C54 H54C 0.9800 . ?
C55 C56 1.501(6) . ?
C55 C57 1.532(6) . ?
C55 H55 1.0000 . ?
C56 H56A 0.9800 . ?
C56 H56B 0.9800 . ?
C56 H56C 0.9800 . ?
C57 H57A 0.9800 . ?
C57 H57B 0.9800 . ?
C57 H57C 0.9800 . ?
C58 C59 1.526(6) . ?
C58 C60 1.527(6) . ?
C58 H58 1.0000 . ?
C59 H59A 0.9800 . ?
C59 H59B 0.9800 . ?
C59 H59C 0.9800 . ?
C60 H60A 0.9800 . ?
C60 H60B 0.9800 . ?
C60 H60C 0.9800 . ?
